data_7008021
loop_
_publ_author_name
'Jin, Yongri'
'Yoon, Il'
'Seo, Joobeom'
'Lee, Ji-Eun'
'Moon, Seok-Tae'
'Kim, Jineun'
'Han, Sang Woo'
'Park, Ki-Min'
'Lindoy, Leonard F.'
'Lee, Shim Sung'

_publ_section_title
;
 Cadmium(II) and mercury(II) complexes of an NO2S2-donor macrocycle and
 its ditopic xylyl-bridged analogue.
;
_journal_issue 4
_journal_name_full 'Dalton transactions (Cambridge, England : 2003)'
_journal_page_first 788
_journal_page_last 796
_journal_paper_doi 10.1039/b415794j
_journal_year 2005
_chemical_formula_sum 'C48 H56 Br4 Hg2 N2 O4 S4'
_chemical_formula_weight 1574.01
_chemical_name_systematic
;
?
;
_space_group_IT_number 2
_symmetry_cell_setting triclinic
_symmetry_space_group_name_Hall '-P 1'
_symmetry_space_group_name_H-M 'P -1'
_atom_sites_solution_hydrogens geom
_atom_sites_solution_primary direct
_atom_sites_solution_secondary difmap
_audit_creation_method SHELXTL
_cell_angle_alpha 85.817(5)
_cell_angle_beta 83.448(4)
_cell_angle_gamma 71.965(5)
_cell_formula_units_Z 1
_cell_length_a 8.764(2)
_cell_length_b 9.361(3)
_cell_length_c 15.810(4)
_cell_measurement_reflns_used 5494
_cell_measurement_temperature 173(2)
_cell_measurement_theta_max 28.32
_cell_measurement_theta_min 1.30
_cell_volume 1224.3(6)
_computing_cell_refinement 'Bruker SMART'
_computing_data_collection 'Bruker SMART'
_computing_data_reduction 'Bruker SAINT'
_computing_molecular_graphics 'Bruker SHELXTL'
_computing_publication_material 'Bruker SHELXTL'
_computing_structure_refinement 'Bruker SHELXTL'
_computing_structure_solution 'Bruker SHELXTL'
_diffrn_ambient_temperature 173(2)
_diffrn_measured_fraction_theta_full 0.899
_diffrn_measured_fraction_theta_max 0.899
_diffrn_measurement_device_type 'CCD area detector'
_diffrn_measurement_method 'phi and omega scans'
_diffrn_radiation_monochromator graphite
_diffrn_radiation_source 'fine-focus sealed tube'
_diffrn_radiation_type MoK\a
_diffrn_radiation_wavelength 0.71073
_diffrn_reflns_av_R_equivalents 0.0495
_diffrn_reflns_av_sigmaI/netI 0.1038
_diffrn_reflns_limit_h_max 11
_diffrn_reflns_limit_h_min -11
_diffrn_reflns_limit_k_max 12
_diffrn_reflns_limit_k_min -6
_diffrn_reflns_limit_l_max 20
_diffrn_reflns_limit_l_min -19
_diffrn_reflns_number 7915
_diffrn_reflns_theta_full 28.32
_diffrn_reflns_theta_max 28.32
_diffrn_reflns_theta_min 1.30
_exptl_absorpt_coefficient_mu 9.743
_exptl_absorpt_correction_T_max 0.500702
_exptl_absorpt_correction_T_min 0.293184
_exptl_absorpt_correction_type 'Empirical (Bruker SADABS)'
_exptl_crystal_colour colorless
_exptl_crystal_density_diffrn 2.135
_exptl_crystal_density_meas 0
_exptl_crystal_density_method 'not measured'
_exptl_crystal_description plate
_exptl_crystal_F_000 754
_exptl_crystal_size_max 0.20
_exptl_crystal_size_mid 0.15
_exptl_crystal_size_min 0.10
_refine_diff_density_max 3.283
_refine_diff_density_min -4.316
_refine_diff_density_rms 0.304
_refine_ls_extinction_method none
_refine_ls_goodness_of_fit_ref 0.966
_refine_ls_hydrogen_treatment constr
_refine_ls_matrix_type full
_refine_ls_number_parameters 289
_refine_ls_number_reflns 5494
_refine_ls_number_restraints 0
_refine_ls_restrained_S_all 0.966
_refine_ls_R_factor_all 0.0977
_refine_ls_R_factor_gt 0.0585
_refine_ls_shift/su_max 0.000
_refine_ls_shift/su_mean 0.000
_refine_ls_structure_factor_coef Fsqd
_refine_ls_weighting_details 'calc w=1/[\s^2^(Fo^2^)+(0.0800P)^2^+0.0000P] where P=(Fo^2^+2Fc^2^)/3'
_refine_ls_weighting_scheme calc
_refine_ls_wR_factor_gt 0.1271
_refine_ls_wR_factor_ref 0.1474
_reflns_number_gt 3763
_reflns_number_total 5494
_reflns_threshold_expression >2sigma(I)
_cod_data_source_file b415794j.txt
_cod_data_source_block complex10
_cod_depositor_comments
;
The following automatic conversions were performed:
'_symmetry_cell_setting' value 'Triclinic' changed to 'triclinic'
according to '/home/saulius/struct/CIF-dictionaries/cif_core.dic'
dictionary named 'cif_core.dic' version 2.4.1 from 2010-06-29.

Automatic conversion script
Id: cif_fix_enum 1527 2010-12-29 10:47:43Z saulius 
;
_cod_original_sg_symbol_H-M P-1
_cod_database_code 7008021

loop_
_symmetry_equiv_pos_as_xyz
'x, y, z'
'-x, -y, -z'

loop_
_atom_site_label
_atom_site_type_symbol
_atom_site_fract_x
_atom_site_fract_y
_atom_site_fract_z
_atom_site_U_iso_or_equiv
_atom_site_adp_type
_atom_site_occupancy
_atom_site_symmetry_multiplicity
_atom_site_calc_flag
_atom_site_refinement_flags
_atom_site_disorder_assembly
_atom_site_disorder_group
Br1 Br -0.82607(13) 0.80362(14) 0.27140(7) 0.0309(3) Uani 1 1 d . . .
Br2 Br -0.73494(15) 0.89668(14) 0.52301(7) 0.0355(3) Uani 1 1 d . . .
Hg Hg -0.63280(5) 0.84525(5) 0.36907(3) 0.02549(15) Uani 1 1 d . . .
S1 S -0.4680(3) 1.0064(3) 0.28279(16) 0.0205(5) Uani 1 1 d . . .
S2 S -0.4331(3) 0.5058(3) 0.19486(18) 0.0258(6) Uani 1 1 d . . .
O1 O -0.2127(9) 0.8429(9) 0.0864(5) 0.0281(18) Uani 1 1 d . . .
O2 O -0.0697(8) 0.5271(9) 0.1152(5) 0.0247(17) Uani 1 1 d . . .
N1 N -0.3670(9) 0.6692(9) 0.3737(5) 0.0170(17) Uani 1 1 d . . .
C1 C -0.2999(12) 0.9812(12) 0.0568(6) 0.022(2) Uani 1 1 d . . .
C2 C -0.2522(13) 1.0546(14) -0.0159(7) 0.028(3) Uani 1 1 d . . .
H2 H -0.1546 1.0062 -0.0502 0.033 Uiso 1 1 calc R . .
C3 C -0.3469(14) 1.2000(13) -0.0393(7) 0.029(3) Uani 1 1 d . . .
H3 H -0.3128 1.2516 -0.0890 0.035 Uiso 1 1 calc R . .
C4 C -0.4870(15) 1.2678(14) 0.0085(7) 0.029(3) Uani 1 1 d . . .
H4 H -0.5511 1.3675 -0.0071 0.035 Uiso 1 1 calc R . .
C5 C -0.5360(13) 1.1933(13) 0.0790(7) 0.025(2) Uani 1 1 d . . .
H5 H -0.6357 1.2422 0.1115 0.030 Uiso 1 1 calc R . .
C6 C -0.4468(12) 1.0491(13) 0.1053(7) 0.024(2) Uani 1 1 d . . .
C7 C -0.5090(11) 0.9647(13) 0.1774(6) 0.022(2) Uani 1 1 d . . .
H7A H -0.4615 0.8590 0.1691 0.027 Uiso 1 1 calc R . .
H7B H -0.6234 0.9876 0.1764 0.027 Uiso 1 1 calc R . .
C8 C -0.2697(11) 0.8757(12) 0.2965(7) 0.021(2) Uani 1 1 d . . .
H8A H -0.1968 0.8904 0.2490 0.025 Uiso 1 1 calc R . .
H8B H -0.2331 0.9005 0.3469 0.025 Uiso 1 1 calc R . .
C9 C -0.2593(12) 0.7106(12) 0.3039(6) 0.022(2) Uani 1 1 d . . .
H9A H -0.2840 0.6827 0.2511 0.027 Uiso 1 1 calc R . .
H9B H -0.1501 0.6527 0.3120 0.027 Uiso 1 1 calc R . .
C10 C -0.3594(14) 0.5081(13) 0.3686(7) 0.027(2) Uani 1 1 d . . .
H10A H -0.3867 0.4721 0.4250 0.033 Uiso 1 1 calc R . .
H10B H -0.2495 0.4520 0.3521 0.033 Uiso 1 1 calc R . .
C11 C -0.4661(13) 0.4700(13) 0.3083(7) 0.026(2) Uani 1 1 d . . .
H11A H -0.5760 0.5243 0.3260 0.032 Uiso 1 1 calc R . .
H11B H -0.4556 0.3650 0.3173 0.032 Uiso 1 1 calc R . .
C12 C -0.2623(13) 0.3440(14) 0.1623(7) 0.030(3) Uani 1 1 d . . .
H12A H -0.2926 0.2542 0.1761 0.036 Uiso 1 1 calc R . .
H12B H -0.2400 0.3507 0.1015 0.036 Uiso 1 1 calc R . .
C13 C -0.1089(13) 0.3290(13) 0.2028(7) 0.027(2) Uani 1 1 d . . .
C14 C -0.0626(14) 0.2248(14) 0.2692(8) 0.035(3) Uani 1 1 d . . .
H14 H -0.1237 0.1566 0.2864 0.042 Uiso 1 1 calc R . .
C15 C 0.0703(15) 0.2172(16) 0.3114(8) 0.042(3) Uani 1 1 d . . .
H15 H 0.1001 0.1435 0.3570 0.050 Uiso 1 1 calc R . .
C16 C 0.1566(14) 0.3103(15) 0.2895(8) 0.038(3) Uani 1 1 d . . .
H16 H 0.2465 0.3059 0.3202 0.045 Uiso 1 1 calc R . .
C17 C 0.1165(13) 0.4146(14) 0.2219(8) 0.030(3) Uani 1 1 d . . .
H17 H 0.1807 0.4801 0.2048 0.036 Uiso 1 1 calc R . .
C18 C -0.0161(12) 0.4237(12) 0.1792(7) 0.021(2) Uani 1 1 d . . .
C19 C 0.0179(13) 0.6288(14) 0.0902(8) 0.030(3) Uani 1 1 d . . .
H19A H 0.1188 0.5776 0.0594 0.037 Uiso 1 1 calc R . .
H19B H 0.0403 0.6697 0.1397 0.037 Uiso 1 1 calc R . .
C20 C -0.0791(13) 0.7536(13) 0.0347(7) 0.029(3) Uani 1 1 d . . .
H20A H -0.0139 0.8138 0.0092 0.035 Uiso 1 1 calc R . .
H20B H -0.1161 0.7124 -0.0100 0.035 Uiso 1 1 calc R . .
C21 C -0.3174(10) 0.6902(11) 0.4601(6) 0.0143(19) Uani 1 1 d . . .
H21A H -0.3207 0.7932 0.4628 0.017 Uiso 1 1 calc R . .
H21B H -0.3964 0.6724 0.5034 0.017 Uiso 1 1 calc R . .
C22 C -0.1525(12) 0.5913(12) 0.4816(6) 0.021(2) Uani 1 1 d . . .
C23 C -0.1325(13) 0.4499(13) 0.5193(7) 0.024(2) Uani 1 1 d . . .
H23 H -0.2242 0.4142 0.5332 0.029 Uiso 1 1 calc R . .
C24 C -0.0194(12) 0.6413(12) 0.4628(7) 0.021(2) Uani 1 1 d . . .
H24 H -0.0320 0.7399 0.4371 0.025 Uiso 1 1 calc R . .

loop_
_atom_site_aniso_label
_atom_site_aniso_U_11
_atom_site_aniso_U_22
_atom_site_aniso_U_33
_atom_site_aniso_U_23
_atom_site_aniso_U_13
_atom_site_aniso_U_12
Br1 0.0251(5) 0.0457(7) 0.0240(6) 0.0011(5) -0.0059(4) -0.0133(5)
Br2 0.0446(7) 0.0416(8) 0.0179(6) -0.0047(5) 0.0060(5) -0.0122(6)
Hg 0.0226(2) 0.0375(3) 0.0143(2) 0.00344(17) -0.00168(14) -0.00719(17)
S1 0.0250(12) 0.0245(14) 0.0105(12) 0.0032(10) -0.0030(9) -0.0057(10)
S2 0.0272(13) 0.0345(16) 0.0185(14) -0.0002(12) -0.0069(10) -0.0118(12)
O1 0.031(4) 0.031(5) 0.018(4) 0.009(3) 0.002(3) -0.006(3)
O2 0.024(4) 0.034(5) 0.019(4) 0.003(3) -0.005(3) -0.013(3)
N1 0.020(4) 0.020(5) 0.011(4) 0.000(3) 0.000(3) -0.005(3)
C1 0.022(5) 0.028(6) 0.012(5) 0.000(4) -0.002(4) -0.002(4)
C2 0.026(5) 0.050(8) 0.012(5) -0.002(5) 0.000(4) -0.019(5)
C3 0.036(6) 0.036(7) 0.023(6) 0.005(5) -0.008(5) -0.023(5)
C4 0.046(7) 0.031(7) 0.015(6) 0.013(5) -0.013(5) -0.017(5)
C5 0.029(6) 0.034(7) 0.011(5) -0.004(5) -0.002(4) -0.007(5)
C6 0.026(5) 0.039(7) 0.010(5) 0.004(5) -0.010(4) -0.014(5)
C7 0.014(5) 0.037(7) 0.013(5) 0.005(5) 0.000(4) -0.007(4)
C8 0.018(5) 0.028(6) 0.016(5) 0.004(4) -0.003(4) -0.006(4)
C9 0.018(5) 0.032(6) 0.012(5) 0.000(4) -0.003(4) 0.000(4)
C10 0.036(6) 0.027(6) 0.017(6) 0.004(5) -0.008(5) -0.008(5)
C11 0.026(5) 0.027(6) 0.027(6) 0.004(5) -0.007(5) -0.010(5)
C12 0.034(6) 0.043(7) 0.017(6) -0.009(5) -0.001(5) -0.019(5)
C13 0.023(5) 0.031(7) 0.023(6) -0.007(5) 0.003(4) -0.002(5)
C14 0.033(6) 0.034(7) 0.032(7) 0.006(6) 0.004(5) -0.008(5)
C15 0.037(7) 0.044(8) 0.028(7) 0.008(6) -0.002(5) 0.009(6)
C16 0.020(6) 0.046(8) 0.035(7) 0.002(6) -0.004(5) 0.007(5)
C17 0.018(5) 0.036(7) 0.030(7) -0.012(5) 0.001(4) 0.002(5)
C18 0.019(5) 0.021(6) 0.025(6) -0.011(4) -0.001(4) -0.004(4)
C19 0.023(5) 0.047(8) 0.026(6) 0.001(5) -0.003(5) -0.019(5)
C20 0.024(5) 0.036(7) 0.023(6) -0.003(5) 0.005(4) -0.006(5)
C21 0.013(4) 0.020(5) 0.009(5) -0.002(4) -0.002(3) -0.002(4)
C22 0.022(5) 0.024(6) 0.013(5) 0.005(4) -0.004(4) -0.001(4)
C23 0.026(5) 0.035(7) 0.012(5) 0.007(5) -0.006(4) -0.010(5)
C24 0.032(6) 0.018(5) 0.017(5) 0.008(4) -0.010(4) -0.011(4)

loop_
_atom_type_symbol
_atom_type_description
_atom_type_scat_dispersion_real
_atom_type_scat_dispersion_imag
_atom_type_scat_source
C C 0.0033 0.0016 'International Tables Vol C Tables 4.2.6.8 and 6.1.1.4'
H H 0.0000 0.0000 'International Tables Vol C Tables 4.2.6.8 and 6.1.1.4'
N N 0.0061 0.0033 'International Tables Vol C Tables 4.2.6.8 and 6.1.1.4'
O O 0.0106 0.0060 'International Tables Vol C Tables 4.2.6.8 and 6.1.1.4'
S S 0.1246 0.1234 'International Tables Vol C Tables 4.2.6.8 and 6.1.1.4'
Br Br -0.2901 2.4595 'International Tables Vol C Tables 4.2.6.8 and 6.1.1.4'
Hg Hg -2.3894 9.2266 'International Tables Vol C Tables 4.2.6.8 and 6.1.1.4'

loop_
_geom_angle_atom_site_label_1
_geom_angle_atom_site_label_2
_geom_angle_atom_site_label_3
_geom_angle
_geom_angle_site_symmetry_1
_geom_angle_site_symmetry_3
_geom_angle_publ_flag
N1 Hg Br2 104.8(2) . . ?
N1 Hg Br1 120.1(2) . . ?
Br2 Hg Br1 117.91(5) . . ?
N1 Hg S1 81.3(2) . . ?
Br2 Hg S1 120.36(7) . . ?
Br1 Hg S1 107.61(6) . . ?
C8 S1 C7 103.5(5) . . ?
C8 S1 Hg 96.6(3) . . ?
C7 S1 Hg 95.5(3) . . ?
C11 S2 C12 102.8(5) . . ?
C1 O1 C20 120.0(8) . . ?
C18 O2 C19 117.5(8) . . ?
C9 N1 C10 110.2(8) . . ?
C9 N1 C21 110.7(8) . . ?
C10 N1 C21 108.4(7) . . ?
C9 N1 Hg 108.5(6) . . ?
C10 N1 Hg 114.5(6) . . ?
C21 N1 Hg 104.4(5) . . ?
O1 C1 C2 124.0(10) . . ?
O1 C1 C6 115.8(9) . . ?
C2 C1 C6 120.2(10) . . ?
C1 C2 C3 119.9(10) . . ?
C1 C2 H2 120.1 . . ?
C3 C2 H2 120.1 . . ?
C4 C3 C2 120.2(10) . . ?
C4 C3 H3 119.9 . . ?
C2 C3 H3 119.9 . . ?
C3 C4 C5 119.8(11) . . ?
C3 C4 H4 120.1 . . ?
C5 C4 H4 120.1 . . ?
C4 C5 C6 122.6(11) . . ?
C4 C5 H5 118.7 . . ?
C6 C5 H5 118.7 . . ?
C5 C6 C1 117.4(9) . . ?
C5 C6 C7 121.7(10) . . ?
C1 C6 C7 120.8(10) . . ?
C6 C7 S1 114.2(8) . . ?
C6 C7 H7A 108.7 . . ?
S1 C7 H7A 108.7 . . ?
C6 C7 H7B 108.7 . . ?
S1 C7 H7B 108.7 . . ?
H7A C7 H7B 107.6 . . ?
C9 C8 S1 115.8(7) . . ?
C9 C8 H8A 108.3 . . ?
S1 C8 H8A 108.3 . . ?
C9 C8 H8B 108.3 . . ?
S1 C8 H8B 108.3 . . ?
H8A C8 H8B 107.4 . . ?
N1 C9 C8 115.2(9) . . ?
N1 C9 H9A 108.5 . . ?
C8 C9 H9A 108.5 . . ?
N1 C9 H9B 108.5 . . ?
C8 C9 H9B 108.5 . . ?
H9A C9 H9B 107.5 . . ?
N1 C10 C11 118.2(8) . . ?
N1 C10 H10A 107.8 . . ?
C11 C10 H10A 107.8 . . ?
N1 C10 H10B 107.8 . . ?
C11 C10 H10B 107.8 . . ?
H10A C10 H10B 107.1 . . ?
C10 C11 S2 119.6(8) . . ?
C10 C11 H11A 107.4 . . ?
S2 C11 H11A 107.4 . . ?
C10 C11 H11B 107.4 . . ?
S2 C11 H11B 107.4 . . ?
H11A C11 H11B 107.0 . . ?
C13 C12 S2 114.8(8) . . ?
C13 C12 H12A 108.6 . . ?
S2 C12 H12A 108.6 . . ?
C13 C12 H12B 108.6 . . ?
S2 C12 H12B 108.6 . . ?
H12A C12 H12B 107.5 . . ?
C18 C13 C14 117.5(11) . . ?
C18 C13 C12 121.9(10) . . ?
C14 C13 C12 120.4(11) . . ?
C13 C14 C15 121.3(12) . . ?
C13 C14 H14 119.4 . . ?
C15 C14 H14 119.4 . . ?
C16 C15 C14 120.8(12) . . ?
C16 C15 H15 119.6 . . ?
C14 C15 H15 119.6 . . ?
C15 C16 C17 119.8(12) . . ?
C15 C16 H16 120.1 . . ?
C17 C16 H16 120.1 . . ?
C18 C17 C16 120.1(12) . . ?
C18 C17 H17 120.0 . . ?
C16 C17 H17 120.0 . . ?
O2 C18 C13 115.1(9) . . ?
O2 C18 C17 124.3(10) . . ?
C13 C18 C17 120.5(11) . . ?
O2 C19 C20 109.3(9) . . ?
O2 C19 H19A 109.8 . . ?
C20 C19 H19A 109.8 . . ?
O2 C19 H19B 109.8 . . ?
C20 C19 H19B 109.8 . . ?
H19A C19 H19B 108.3 . . ?
O1 C20 C19 108.1(9) . . ?
O1 C20 H20A 110.1 . . ?
C19 C20 H20A 110.1 . . ?
O1 C20 H20B 110.1 . . ?
C19 C20 H20B 110.1 . . ?
H20A C20 H20B 108.4 . . ?
C22 C21 N1 116.4(8) . . ?
C22 C21 H21A 108.2 . . ?
N1 C21 H21A 108.2 . . ?
C22 C21 H21B 108.2 . . ?
N1 C21 H21B 108.2 . . ?
H21A C21 H21B 107.3 . . ?
C23 C22 C24 119.0(9) . . ?
C23 C22 C21 120.8(9) . . ?
C24 C22 C21 120.2(9) . . ?
C22 C23 C24 120.5(10) . 2_566 ?
C22 C23 H23 119.7 . . ?
C24 C23 H23 119.7 2_566 . ?
C22 C24 C23 120.5(9) . 2_566 ?
C22 C24 H24 119.7 . . ?
C23 C24 H24 119.7 2_566 . ?

loop_
_geom_bond_atom_site_label_1
_geom_bond_atom_site_label_2
_geom_bond_distance
_geom_bond_site_symmetry_2
_geom_bond_publ_flag
Br1 Hg 2.5492(13) . ?
Br2 Hg 2.5227(14) . ?
Hg N1 2.407(8) . ?
Hg S1 2.611(3) . ?
S1 C8 1.815(10) . ?
S1 C7 1.837(11) . ?
S2 C11 1.807(11) . ?
S2 C12 1.826(12) . ?
O1 C1 1.364(12) . ?
O1 C20 1.419(13) . ?
O2 C18 1.366(12) . ?
O2 C19 1.407(13) . ?
N1 C9 1.478(12) . ?
N1 C10 1.497(14) . ?
N1 C21 1.523(12) . ?
C1 C2 1.387(14) . ?
C1 C6 1.409(15) . ?
C2 C3 1.405(16) . ?
C2 H2 0.9600 . ?
C3 C4 1.363(17) . ?
C3 H3 0.9600 . ?
C4 C5 1.369(15) . ?
C4 H4 0.9600 . ?
C5 C6 1.394(15) . ?
C5 H5 0.9600 . ?
C6 C7 1.489(14) . ?
C7 H7A 0.9600 . ?
C7 H7B 0.9600 . ?
C8 C9 1.517(15) . ?
C8 H8A 0.9600 . ?
C8 H8B 0.9600 . ?
C9 H9A 0.9600 . ?
C9 H9B 0.9600 . ?
C10 C11 1.541(15) . ?
C10 H10A 0.9600 . ?
C10 H10B 0.9600 . ?
C11 H11A 0.9600 . ?
C11 H11B 0.9600 . ?
C12 C13 1.518(15) . ?
C12 H12A 0.9600 . ?
C12 H12B 0.9600 . ?
C13 C18 1.384(15) . ?
C13 C14 1.386(16) . ?
C14 C15 1.388(18) . ?
C14 H14 0.9600 . ?
C15 C16 1.325(19) . ?
C15 H15 0.9600 . ?
C16 C17 1.394(16) . ?
C16 H16 0.9600 . ?
C17 C18 1.386(15) . ?
C17 H17 0.9600 . ?
C19 C20 1.505(15) . ?
C19 H19A 0.9600 . ?
C19 H19B 0.9600 . ?
C20 H20A 0.9600 . ?
C20 H20B 0.9600 . ?
C21 C22 1.516(12) . ?
C21 H21A 0.9600 . ?
C21 H21B 0.9600 . ?
C22 C23 1.379(14) . ?
C22 C24 1.381(14) . ?
C23 C24 1.389(14) 2_566 ?
C23 H23 0.9600 . ?
C24 C23 1.389(14) 2_566 ?
C24 H24 0.9600 . ?

loop_
_geom_torsion_atom_site_label_1
_geom_torsion_atom_site_label_2
_geom_torsion_atom_site_label_3
_geom_torsion_atom_site_label_4
_geom_torsion
_geom_torsion_site_symmetry_1
_geom_torsion_site_symmetry_2
_geom_torsion_site_symmetry_3
_geom_torsion_site_symmetry_4
_geom_torsion_publ_flag
O1 C20 C19 O2 69.8(12) . . . . ?
S1 C8 C9 N1 -57.2(10) . . . . ?
S2 C11 C10 N1 63.5(13) . . . . ?
